data_9013948
loop_
_publ_author_name
'Cooper, M. A.'
'Hawthorne, F. C.'

_publ_section_title
;
 The crystal structure of tedhadleyite, Hg2+Hg1+10O4I2(Cl,Br)2. from the
 Clear Creek Claim, San Benito County, California
;
_journal_name_full 'Mineralogical Magazine'
_journal_page_first 227
_journal_page_last 234
_journal_paper_doi 10.1180/minmag.2009.073.2.227
_journal_volume 73
_journal_year 2009
_chemical_compound_source 'the Clear Creek Claim, San Benito County, California'
_chemical_formula_sum 'Br0.81 Cl1.19 Hg11 I2 O4'
_chemical_name_mineral Tedhadleyite
_space_group_IT_number 2
_symmetry_space_group_name_Hall '-P 1 (-x,-1/2*y+1/2*z,1/2*y+1/2*z)'
_symmetry_space_group_name_H-M 'A -1'
_cell_angle_alpha 115.583
_cell_angle_beta 82.575
_cell_angle_gamma 100.619
_cell_length_a 7.0147
_cell_length_b 11.8508
_cell_length_c 12.5985
_cell_formula_units_Z 2
_cell_volume 926.998
_database_code_amcsd 0014591
_exptl_crystal_density_diffrn 9.427
_cod_original_formula_sum 'Hg11 O4 I2 (Cl1.19 Br.81)'
_cod_database_code 9013948

loop_
_space_group_symop_operation_xyz
x,y,z
x,1/2+y,1/2+z
-x,-y,-z
-x,1/2-y,1/2-z

loop_
_atom_site_aniso_label
_atom_site_aniso_U_11
_atom_site_aniso_U_22
_atom_site_aniso_U_33
_atom_site_aniso_U_12
_atom_site_aniso_U_13
_atom_site_aniso_U_23
Hg1 0.02730 0.02560 0.01660 0.00860 -0.00210 0.00580
Hg2 0.02930 0.02720 0.02090 0.00580 0.00470 0.01010
Hg3 0.03300 0.02930 0.02280 0.00590 0.00720 0.01160
Hg4 0.03840 0.02490 0.02680 0.01090 -0.00810 0.00980
Hg5 0.04670 0.04360 0.03360 0.02220 -0.00860 0.01680
Hg6 0.02550 0.03440 0.03920 -0.00340 -0.01410 0.01430
O1 0.01800 0.02900 0.02700 0.00800 0.00300 0.01900
O2 0.02700 0.01600 0.01900 0.00100 -0.00100 0.01000
I 0.03200 0.03290 0.02420 0.01450 -0.00400 0.00550
Cl 0.03790 0.04300 0.02660 -0.01000 -0.00080 0.00650
Br 0.03790 0.04300 0.02660 -0.01000 -0.00080 0.00650

loop_
_atom_site_label
_atom_site_fract_x
_atom_site_fract_y
_atom_site_fract_z
_atom_site_occupancy
_atom_site_U_iso_or_equiv
Hg1 0.00000 0.50000 0.00000 1.00000 0.02350
Hg2 0.63055 0.67337 0.47594 1.00000 0.02616
Hg3 0.87144 0.64468 0.30156 1.00000 0.02875
Hg4 0.54443 0.60364 0.72377 1.00000 0.02892
Hg5 0.70164 0.47617 0.79600 1.00000 0.03830
Hg6 0.14552 0.57424 0.55608 1.00000 0.03332
O1 0.09500 0.61660 0.16430 1.00000 0.02200
O2 0.42500 0.67250 0.61580 1.00000 0.02000
I 0.34154 0.82199 0.41700 1.00000 0.03040
Cl 0.89100 0.83070 0.67250 0.59500 0.04110
Br 0.89100 0.83070 0.67250 0.40500 0.04110

loop_
_cod_related_entry_id
_cod_related_entry_database
_cod_related_entry_code
1 AMCSD 0014591
